data_1546465
loop_
_publ_author_name
'Wang, Nengzhong'
'Du, Shuo'
'Li, Dong'
'Jiang, Xuefeng'

_publ_section_title
;
 Divergent Asymmetric Total Synthesis of (+)-Vincadifformine,
 (-)-Quebrachamine, (+)-Aspidospermidine, (-)-Aspidospermine,
 (-)-Pyrifolidine, and Related Natural Products.
;
_journal_issue 12
_journal_name_full 'Organic letters'
_journal_page_first 3167
_journal_page_last 3170
_journal_paper_doi 10.1021/acs.orglett.7b01292
_journal_volume 19
_journal_year 2017
_chemical_absolute_configuration ad
_chemical_formula_sum 'C20 H20 Br N O6'
_chemical_formula_weight 450.28
_chemical_name_systematic
; 
 ? 
;
_space_group_IT_number 4
_symmetry_cell_setting monoclinic
_symmetry_space_group_name_Hall 'P 2yb'
_symmetry_space_group_name_H-M 'P 1 21 1'
_atom_sites_solution_hydrogens geom
_atom_sites_solution_primary direct
_atom_sites_solution_secondary difmap
_audit_creation_method SHELXL-97
_cell_angle_alpha 90.00
_cell_angle_beta 98.9100(10)
_cell_angle_gamma 90.00
_cell_formula_units_Z 2
_cell_length_a 9.2873(4)
_cell_length_b 11.4628(4)
_cell_length_c 9.2961(4)
_cell_measurement_reflns_used 5912
_cell_measurement_temperature 296(2)
_cell_measurement_theta_max 27.24
_cell_measurement_theta_min 2.84
_cell_volume 977.71(7)
_computing_structure_refinement 'SHELXL-97 (Sheldrick, 2008)'
_computing_structure_solution 'SHELXS-97 (Sheldrick, 2008)'
_diffrn_ambient_temperature 296(2)
_diffrn_measured_fraction_theta_full 0.998
_diffrn_measured_fraction_theta_max 0.998
_diffrn_measurement_device_type 'Bruker Smart Apex II CCD'
_diffrn_radiation_monochromator graphite
_diffrn_radiation_source 'fine-focus sealed tube'
_diffrn_radiation_type MoK\a
_diffrn_radiation_wavelength 0.71073
_diffrn_reflns_av_R_equivalents 0.0242
_diffrn_reflns_av_sigmaI/netI 0.0388
_diffrn_reflns_limit_h_max 11
_diffrn_reflns_limit_h_min -10
_diffrn_reflns_limit_k_max 13
_diffrn_reflns_limit_k_min -13
_diffrn_reflns_limit_l_max 11
_diffrn_reflns_limit_l_min -11
_diffrn_reflns_number 11213
_diffrn_reflns_theta_full 24.99
_diffrn_reflns_theta_max 24.99
_diffrn_reflns_theta_min 2.22
_exptl_absorpt_coefficient_mu 2.139
_exptl_absorpt_correction_T_max 0.7397
_exptl_absorpt_correction_T_min 0.4395
_exptl_absorpt_correction_type multi-scan
_exptl_absorpt_process_details sadabs
_exptl_crystal_colour colorless
_exptl_crystal_density_diffrn 1.530
_exptl_crystal_density_method 'not measured'
_exptl_crystal_description block
_exptl_crystal_F_000 460
_exptl_crystal_size_max 0.46
_exptl_crystal_size_mid 0.33
_exptl_crystal_size_min 0.15
_refine_diff_density_max 0.347
_refine_diff_density_min -0.412
_refine_diff_density_rms 0.038
_refine_ls_abs_structure_details 'Flack H D (1983), Acta Cryst. A39, 876-881'
_refine_ls_abs_structure_Flack 0.013(8)
_refine_ls_extinction_method none
_refine_ls_goodness_of_fit_ref 1.051
_refine_ls_hydrogen_treatment mixed
_refine_ls_matrix_type full
_refine_ls_number_parameters 253
_refine_ls_number_reflns 3211
_refine_ls_number_restraints 1
_refine_ls_restrained_S_all 1.051
_refine_ls_R_factor_all 0.0331
_refine_ls_R_factor_gt 0.0290
_refine_ls_shift/su_max 0.000
_refine_ls_shift/su_mean 0.000
_refine_ls_structure_factor_coef Fsqd
_refine_ls_weighting_details 'calc w=1/[\s^2^(Fo^2^)+(0.0272P)^2^+0.2128P] where P=(Fo^2^+2Fc^2^)/3'
_refine_ls_weighting_scheme calc
_refine_ls_wR_factor_gt 0.0705
_refine_ls_wR_factor_ref 0.0725
_reflns_number_gt 2904
_reflns_number_total 3211
_reflns_threshold_expression >2sigma(I)
_cod_data_source_file ol7b01292_si_003.cif
_cod_data_source_block z
_cod_depositor_comments
;
The following automatic conversions were performed:

'_symmetry_cell_setting' value 'Monoclinic' changed to 'monoclinic'
according to
/home/data/users/saulius/crontab/automatic-downloads/current/ACS/lib/dictionaries/cif_core.dic
dictionary named 'cif_core.dic' version 2.4.2 from 2011-04-26.

Automatic conversion script
Id: cif_fix_values 4973 2017-02-22 13:04:09Z antanas 
;
_cod_original_sg_symbol_H-M P2(1)
_cod_database_code 1546465

loop_
_symmetry_equiv_pos_as_xyz
'x, y, z'
'-x, y+1/2, -z'

loop_
_atom_site_label
_atom_site_type_symbol
_atom_site_fract_x
_atom_site_fract_y
_atom_site_fract_z
_atom_site_U_iso_or_equiv
_atom_site_adp_type
_atom_site_occupancy
_atom_site_symmetry_multiplicity
_atom_site_calc_flag
_atom_site_refinement_flags
Br1 Br 0.52279(4) 0.52958(5) 0.98850(4) 0.08677(17) Uani 1 1 d .
O1 O 1.2472(2) 0.71617(18) 0.6588(2) 0.0499(5) Uani 1 1 d .
O2 O 1.1812(2) 0.7772(2) 0.8704(2) 0.0578(5) Uani 1 1 d .
O3 O 0.9650(2) 0.69976(17) 0.33735(18) 0.0520(5) Uani 1 1 d .
H3B H 0.9560 0.7587 0.2868 0.078 Uiso 1 1 calc R
O4 O 0.9780(2) 0.82748(17) 0.5194(2) 0.0512(6) Uani 1 1 d .
O5 O 1.0677(2) 0.36709(16) 0.86942(19) 0.0472(4) Uani 1 1 d .
O6 O 0.8358(2) 0.40208(14) 0.79257(18) 0.0387(4) Uani 1 1 d .
N1 N 1.0434(2) 0.64583(18) 0.7240(2) 0.0393(5) Uani 1 1 d .
C1 C 1.5501(4) 0.8751(4) 0.5403(5) 0.0803(12) Uani 1 1 d .
H1A H 1.5762 0.9277 0.6159 0.096 Uiso 1 1 calc R
C2 C 1.6243(4) 0.8757(5) 0.4206(6) 0.0959(16) Uani 1 1 d .
H2A H 1.6989 0.9292 0.4170 0.115 Uiso 1 1 calc R
C3 C 1.5892(5) 0.8000(5) 0.3113(6) 0.0921(15) Uani 1 1 d .
H3A H 1.6405 0.7993 0.2329 0.110 Uiso 1 1 calc R
C4 C 1.4787(6) 0.7249(4) 0.3163(6) 0.1083(18) Uani 1 1 d .
H4A H 1.4529 0.6732 0.2394 0.130 Uiso 1 1 calc R
C5 C 1.4025(5) 0.7224(4) 0.4326(5) 0.0888(14) Uani 1 1 d .
H5A H 1.3264 0.6698 0.4330 0.107 Uiso 1 1 calc R
C6 C 1.4388(3) 0.7972(3) 0.5472(4) 0.0548(8) Uani 1 1 d .
C7 C 1.3621(4) 0.8003(3) 0.6779(4) 0.0598(9) Uani 1 1 d .
H7A H 1.4304 0.7824 0.7651 0.072 Uiso 1 1 calc R
H7B H 1.3225 0.8775 0.6888 0.072 Uiso 1 1 calc R
C8 C 1.1586(3) 0.7198(2) 0.7614(3) 0.0428(6) Uani 1 1 d .
C9 C 0.9904(3) 0.6201(2) 0.5697(3) 0.0369(5) Uani 1 1 d .
H9A H 1.0549 0.5634 0.5330 0.044 Uiso 1 1 calc R
C10 C 0.8397(3) 0.5669(2) 0.5683(3) 0.0458(7) Uani 1 1 d .
H10A H 0.8437 0.4828 0.5582 0.055 Uiso 1 1 calc R
H10B H 0.7714 0.5979 0.4879 0.055 Uiso 1 1 calc R
C11 C 0.7928(3) 0.6000(2) 0.7151(3) 0.0413(6) Uani 1 1 d .
H11A H 0.7222 0.6642 0.7014 0.050 Uiso 1 1 calc R
C12 C 0.7279(3) 0.4949(2) 0.7854(3) 0.0393(6) Uani 1 1 d .
H12A H 0.6346 0.4709 0.7290 0.047 Uiso 1 1 calc R
C13 C 0.7119(3) 0.5266(3) 0.9377(3) 0.0476(6) Uani 1 1 d .
C14 C 0.8319(3) 0.5520(2) 1.0226(3) 0.0426(6) Uani 1 1 d .
H14A H 0.8360 0.5711 1.1203 0.051 Uiso 1 1 calc R
C15 C 0.9660(3) 0.5475(2) 0.9467(2) 0.0346(5) Uani 1 1 d .
C16 C 0.9311(3) 0.6382(2) 0.8167(3) 0.0368(6) Uani 1 1 d .
H16A H 0.9154 0.7156 0.8564 0.044 Uiso 1 1 calc R
C17 C 0.9641(3) 0.4304(2) 0.8701(2) 0.0340(5) Uani 1 1 d .
C18 C 1.1090(3) 0.5702(2) 1.0483(3) 0.0438(6) Uani 1 1 d .
H18A H 1.1886 0.5660 0.9922 0.053 Uiso 1 1 calc R
H18B H 1.1070 0.6489 1.0865 0.053 Uiso 1 1 calc R
C19 C 1.1392(4) 0.4859(3) 1.1751(3) 0.0576(8) Uani 1 1 d .
H19A H 1.2306 0.5052 1.2334 0.086 Uiso 1 1 calc R
H19B H 1.1435 0.4078 1.1386 0.086 Uiso 1 1 calc R
H19C H 1.0627 0.4913 1.2333 0.086 Uiso 1 1 calc R
C20 C 0.9787(3) 0.7295(2) 0.4765(3) 0.0369(6) Uani 1 1 d .

loop_
_atom_site_aniso_label
_atom_site_aniso_U_11
_atom_site_aniso_U_22
_atom_site_aniso_U_33
_atom_site_aniso_U_23
_atom_site_aniso_U_13
_atom_site_aniso_U_12
Br1 0.0508(2) 0.1389(4) 0.0765(2) -0.0175(3) 0.02853(16) 0.0024(3)
O1 0.0450(11) 0.0533(11) 0.0506(10) -0.0023(9) 0.0054(9) -0.0118(9)
O2 0.0677(15) 0.0570(12) 0.0470(11) -0.0087(10) 0.0034(10) -0.0214(11)
O3 0.0819(15) 0.0425(11) 0.0325(9) 0.0046(8) 0.0112(9) -0.0048(10)
O4 0.0694(16) 0.0358(12) 0.0487(11) -0.0011(8) 0.0101(11) 0.0017(9)
O5 0.0531(12) 0.0438(10) 0.0433(10) -0.0080(8) 0.0033(8) 0.0124(9)
O6 0.0460(11) 0.0343(9) 0.0350(9) -0.0027(7) 0.0038(8) -0.0033(8)
N1 0.0448(13) 0.0411(12) 0.0307(10) 0.0023(9) 0.0017(9) -0.0056(10)
C1 0.050(2) 0.107(3) 0.078(2) 0.014(2) -0.0081(18) -0.032(2)
C2 0.0353(19) 0.124(4) 0.128(4) 0.047(3) 0.009(2) -0.016(2)
C3 0.069(3) 0.097(4) 0.121(4) 0.032(3) 0.047(3) 0.027(3)
C4 0.136(5) 0.082(3) 0.126(4) -0.017(3) 0.083(4) 0.000(3)
C5 0.096(3) 0.067(2) 0.118(3) -0.020(2) 0.061(3) -0.022(2)
C6 0.0367(16) 0.056(2) 0.0701(19) 0.0120(15) 0.0029(14) 0.0005(13)
C7 0.056(2) 0.061(2) 0.0611(18) -0.0005(15) 0.0036(16) -0.0225(16)
C8 0.0446(16) 0.0418(14) 0.0398(14) 0.0056(12) -0.0002(11) -0.0059(12)
C9 0.0451(15) 0.0328(13) 0.0317(11) -0.0003(10) 0.0026(10) -0.0034(11)
C10 0.0561(17) 0.0482(16) 0.0306(11) 0.0064(10) -0.0012(11) -0.0119(12)
C11 0.0394(15) 0.0375(14) 0.0449(14) 0.0035(11) -0.0001(11) 0.0020(11)
C12 0.0343(13) 0.0441(15) 0.0389(12) -0.0009(10) 0.0033(10) 0.0000(11)
C13 0.0445(14) 0.0551(15) 0.0463(13) 0.0013(14) 0.0166(12) -0.0008(16)
C14 0.0494(15) 0.0452(16) 0.0344(11) -0.0027(11) 0.0106(11) 0.0023(12)
C15 0.0413(13) 0.0334(14) 0.0289(10) -0.0010(10) 0.0048(9) 0.0007(11)
C16 0.0442(16) 0.0290(13) 0.0353(13) -0.0008(9) 0.0000(11) 0.0015(11)
C17 0.0383(14) 0.0380(14) 0.0262(11) 0.0037(10) 0.0069(10) -0.0002(11)
C18 0.0491(16) 0.0425(15) 0.0369(12) -0.0031(10) -0.0026(11) -0.0002(11)
C19 0.069(2) 0.0547(18) 0.0425(15) 0.0031(12) -0.0104(14) 0.0005(14)
C20 0.0401(15) 0.0345(16) 0.0370(13) 0.0016(10) 0.0088(10) -0.0016(11)

loop_
_atom_type_symbol
_atom_type_description
_atom_type_scat_dispersion_real
_atom_type_scat_dispersion_imag
_atom_type_scat_source
C C 0.0033 0.0016 'International Tables Vol C Tables 4.2.6.8 and 6.1.1.4'
H H 0.0000 0.0000 'International Tables Vol C Tables 4.2.6.8 and 6.1.1.4'
N N 0.0061 0.0033 'International Tables Vol C Tables 4.2.6.8 and 6.1.1.4'
O O 0.0106 0.0060 'International Tables Vol C Tables 4.2.6.8 and 6.1.1.4'
Br Br -0.2901 2.4595 'International Tables Vol C Tables 4.2.6.8 and 6.1.1.4'

loop_
_geom_angle_atom_site_label_1
_geom_angle_atom_site_label_2
_geom_angle_atom_site_label_3
_geom_angle
C8 O1 C7 114.5(2)
C20 O3 H3B 109.5
C17 O6 C12 113.45(19)
C8 N1 C16 119.4(2)
C8 N1 C9 120.1(2)
C16 N1 C9 113.8(2)
C6 C1 C2 120.6(5)
C6 C1 H1A 119.7
C2 C1 H1A 119.7
C3 C2 C1 120.6(4)
C3 C2 H2A 119.7
C1 C2 H2A 119.7
C2 C3 C4 119.0(5)
C2 C3 H3A 120.5
C4 C3 H3A 120.5
C3 C4 C5 121.8(5)
C3 C4 H4A 119.1
C5 C4 H4A 119.1
C6 C5 C4 120.2(4)
C6 C5 H5A 119.9
C4 C5 H5A 119.9
C5 C6 C1 117.8(4)
C5 C6 C7 123.7(3)
C1 C6 C7 118.5(3)
O1 C7 C6 108.8(2)
O1 C7 H7A 109.9
C6 C7 H7A 109.9
O1 C7 H7B 109.9
C6 C7 H7B 109.9
H7A C7 H7B 108.3
O2 C8 O1 124.6(3)
O2 C8 N1 125.6(2)
O1 C8 N1 109.8(2)
N1 C9 C20 112.0(2)
N1 C9 C10 104.86(19)
C20 C9 C10 109.9(2)
N1 C9 H9A 110.0
C20 C9 H9A 110.0
C10 C9 H9A 110.0
C9 C10 C11 106.2(2)
C9 C10 H10A 110.5
C11 C10 H10A 110.5
C9 C10 H10B 110.5
C11 C10 H10B 110.5
H10A C10 H10B 108.7
C16 C11 C12 107.9(2)
C16 C11 C10 106.9(2)
C12 C11 C10 111.5(2)
C16 C11 H11A 110.2
C12 C11 H11A 110.2
C10 C11 H11A 110.2
O6 C12 C13 107.7(2)
O6 C12 C11 106.26(19)
C13 C12 C11 108.4(2)
O6 C12 H12A 111.4
C13 C12 H12A 111.4
C11 C12 H12A 111.4
C14 C13 C12 115.4(2)
C14 C13 Br1 126.19(19)
C12 C13 Br1 118.4(2)
C13 C14 C15 113.5(2)
C13 C14 H14A 123.2
C15 C14 H14A 123.2
C17 C15 C14 107.2(2)
C17 C15 C18 112.7(2)
C14 C15 C18 113.7(2)
C17 C15 C16 103.63(17)
C14 C15 C16 104.2(2)
C18 C15 C16 114.4(2)
N1 C16 C11 105.1(2)
N1 C16 C15 114.2(2)
C11 C16 C15 109.5(2)
N1 C16 H16A 109.3
C11 C16 H16A 109.3
C15 C16 H16A 109.3
O5 C17 O6 119.8(2)
O5 C17 C15 125.7(2)
O6 C17 C15 114.4(2)
C19 C18 C15 114.2(2)
C19 C18 H18A 108.7
C15 C18 H18A 108.7
C19 C18 H18B 108.7
C15 C18 H18B 108.7
H18A C18 H18B 107.6
C18 C19 H19A 109.5
C18 C19 H19B 109.5
H19A C19 H19B 109.5
C18 C19 H19C 109.5
H19A C19 H19C 109.5
H19B C19 H19C 109.5
O4 C20 O3 124.3(2)
O4 C20 C9 126.2(2)
O3 C20 C9 109.4(2)

loop_
_geom_bond_atom_site_label_1
_geom_bond_atom_site_label_2
_geom_bond_distance
Br1 C13 1.888(2)
O1 C8 1.353(3)
O1 C7 1.428(4)
O2 C8 1.200(3)
O3 C20 1.324(3)
O3 H3B 0.8200
O4 C20 1.193(3)
O5 C17 1.206(3)
O6 C17 1.334(3)
O6 C12 1.456(3)
N1 C8 1.368(3)
N1 C16 1.455(3)
N1 C9 1.473(3)
C1 C6 1.375(5)
C1 C2 1.396(7)
C1 H1A 0.9300
C2 C3 1.338(7)
C2 H2A 0.9300
C3 C4 1.347(7)
C3 H3A 0.9300
C4 C5 1.380(6)
C4 H4A 0.9300
C5 C6 1.369(5)
C5 H5A 0.9300
C6 C7 1.501(5)
C7 H7A 0.9700
C7 H7B 0.9700
C9 C20 1.518(4)
C9 C10 1.525(4)
C9 H9A 0.9800
C10 C11 1.543(4)
C10 H10A 0.9700
C10 H10B 0.9700
C11 C16 1.536(4)
C11 C12 1.538(4)
C11 H11A 0.9800
C12 C13 1.492(3)
C12 H12A 0.9800
C13 C14 1.295(4)
C14 C15 1.524(3)
C14 H14A 0.9300
C15 C17 1.518(4)
C15 C18 1.528(4)
C15 C16 1.589(3)
C16 H16A 0.9800
C18 C19 1.516(4)
C18 H18A 0.9700
C18 H18B 0.9700
C19 H19A 0.9600
C19 H19B 0.9600
C19 H19C 0.9600

loop_
_geom_torsion_atom_site_label_1
_geom_torsion_atom_site_label_2
_geom_torsion_atom_site_label_3
_geom_torsion_atom_site_label_4
_geom_torsion
C6 C1 C2 C3 -0.5(7)
C1 C2 C3 C4 1.6(7)
C2 C3 C4 C5 -1.3(8)
C3 C4 C5 C6 -0.2(8)
C4 C5 C6 C1 1.3(7)
C4 C5 C6 C7 -179.8(4)
C2 C1 C6 C5 -0.9(6)
C2 C1 C6 C7 -179.8(4)
C8 O1 C7 C6 -172.5(2)
C5 C6 C7 O1 -1.4(5)
C1 C6 C7 O1 177.4(3)
C7 O1 C8 O2 -9.0(4)
C7 O1 C8 N1 173.0(2)
C16 N1 C8 O2 3.9(4)
C9 N1 C8 O2 153.5(3)
C16 N1 C8 O1 -178.1(2)
C9 N1 C8 O1 -28.5(3)
C8 N1 C9 C20 -44.6(3)
C16 N1 C9 C20 106.6(3)
C8 N1 C9 C10 -163.8(2)
C16 N1 C9 C10 -12.6(3)
N1 C9 C10 C11 17.6(3)
C20 C9 C10 C11 -102.9(2)
C9 C10 C11 C16 -16.9(3)
C9 C10 C11 C12 -134.6(2)
C17 O6 C12 C13 -56.6(3)
C17 O6 C12 C11 59.3(2)
C16 C11 C12 O6 -63.3(3)
C10 C11 C12 O6 53.8(3)
C16 C11 C12 C13 52.2(3)
C10 C11 C12 C13 169.2(2)
O6 C12 C13 C14 53.2(4)
C11 C12 C13 C14 -61.4(3)
O6 C12 C13 Br1 -128.1(2)
C11 C12 C13 Br1 117.3(2)
C12 C13 C14 C15 1.7(4)
Br1 C13 C14 C15 -176.9(2)
C13 C14 C15 C17 -51.2(3)
C13 C14 C15 C18 -176.6(3)
C13 C14 C15 C16 58.2(3)
C8 N1 C16 C11 153.4(2)
C9 N1 C16 C11 2.0(3)
C8 N1 C16 C15 -86.6(3)
C9 N1 C16 C15 122.0(2)
C12 C11 C16 N1 129.4(2)
C10 C11 C16 N1 9.4(3)
C12 C11 C16 C15 6.3(3)
C10 C11 C16 C15 -113.7(2)
C17 C15 C16 N1 -65.7(2)
C14 C15 C16 N1 -177.8(2)
C18 C15 C16 N1 57.4(3)
C17 C15 C16 C11 51.8(2)
C14 C15 C16 C11 -60.3(2)
C18 C15 C16 C11 174.9(2)
C12 O6 C17 O5 -170.8(2)
C12 O6 C17 C15 6.0(3)
C14 C15 C17 O5 -136.1(2)
C18 C15 C17 O5 -10.2(3)
C16 C15 C17 O5 114.0(3)
C14 C15 C17 O6 47.3(2)
C18 C15 C17 O6 173.2(2)
C16 C15 C17 O6 -62.5(2)
C17 C15 C18 C19 -63.9(3)
C14 C15 C18 C19 58.5(3)
C16 C15 C18 C19 178.0(2)
N1 C9 C20 O4 -16.6(4)
C10 C9 C20 O4 99.5(3)
N1 C9 C20 O3 165.2(2)
C10 C9 C20 O3 -78.6(3)
